data_7109568
loop_
_publ_author_name
'Anna M. Plonka'
'Debasis Banerjee'
'William R. Woerner'
'Zhijuan Zhang'
'Jing Li'
'John B. Parise'

_publ_section_title
;
 Effect of ligand geometry on selective gas-adsorption: the case of a
 microporous cadmium metal organic framework with a V-shaped linker
;
_journal_name_full Chem.Commun.
_journal_page_first 7055
_journal_paper_doi 10.1039/c3cc43299h
_journal_volume 49
_journal_year 2013
_chemical_formula_moiety 'C14 H8 Cd O6 S, 0.36(O2), 0.72(O)'
_chemical_formula_sum 'C14 H8 Cd O7.44 S'
_chemical_formula_weight 439.66
_chemical_name_common 'cadmium sulfonyldibenzoate'
_chemical_name_systematic
;
 ?
;
_space_group_IT_number 15
_symmetry_cell_setting monoclinic
_symmetry_space_group_name_Hall '-C 2yc'
_symmetry_space_group_name_H-M 'C 1 2/c 1'
_atom_sites_solution_hydrogens geom
_atom_sites_solution_primary direct
_atom_sites_solution_secondary difmap
_audit_creation_method SHELXL-97
_cell_angle_alpha 90.00
_cell_angle_beta 95.0000(10)
_cell_angle_gamma 90.00
_cell_formula_units_Z 8
_cell_length_a 13.3382(4)
_cell_length_b 21.4986(7)
_cell_length_c 10.1527(6)
_cell_measurement_temperature 100(2)
_cell_volume 2900.2(2)
_computing_cell_refinement APEXII
_computing_data_collection APEXII
_computing_data_reduction APEXII
_computing_molecular_graphics 'CrystalMaker (CrystalMaker, 2009)'
_computing_publication_material SHELXL97
_computing_structure_refinement 'SHELXL-97 (Sheldrick, 1997)'
_computing_structure_solution 'SHELXL-97 (Sheldrick, 1997)'
_diffrn_ambient_temperature 100(2)
_diffrn_detector_area_resol_mean 10.4962
_diffrn_measured_fraction_theta_full 0.980
_diffrn_measured_fraction_theta_max 0.980
_diffrn_measurement_device_type APEXII
_diffrn_measurement_method '\w scans'
_diffrn_radiation_monochromator silicon
_diffrn_radiation_source Synchrotron
_diffrn_radiation_wavelength 0.41328
_diffrn_reflns_av_R_equivalents 0.0306
_diffrn_reflns_av_sigmaI/netI 0.0408
_diffrn_reflns_limit_h_max 19
_diffrn_reflns_limit_h_min -18
_diffrn_reflns_limit_k_max 30
_diffrn_reflns_limit_k_min 0
_diffrn_reflns_limit_l_max 14
_diffrn_reflns_limit_l_min -10
_diffrn_reflns_number 6850
_diffrn_reflns_theta_full 17.17
_diffrn_reflns_theta_max 17.17
_diffrn_reflns_theta_min 2.17
_diffrn_standards_number 0
_exptl_absorpt_coefficient_mu 2.011
_exptl_absorpt_correction_T_max 0.9823
_exptl_absorpt_correction_T_min 0.9319
_exptl_absorpt_correction_type multi-scan
_exptl_absorpt_process_details 'SADABS (Shieldrick 2008)'
_exptl_crystal_colour colorless
_exptl_crystal_density_diffrn 2.014
_exptl_crystal_density_method 'not measured'
_exptl_crystal_description needle
_exptl_crystal_F_000 1723.8
_exptl_crystal_size_max 0.08
_exptl_crystal_size_mid 0.02
_exptl_crystal_size_min 0.02
_refine_diff_density_max 2.153
_refine_diff_density_min -2.233
_refine_diff_density_rms 0.269
_refine_ls_extinction_method none
_refine_ls_goodness_of_fit_ref 1.215
_refine_ls_hydrogen_treatment constr
_refine_ls_matrix_type full
_refine_ls_number_parameters 230
_refine_ls_number_reflns 4342
_refine_ls_number_restraints 0
_refine_ls_restrained_S_all 1.215
_refine_ls_R_factor_all 0.0620
_refine_ls_R_factor_gt 0.0554
_refine_ls_shift/su_max 0.000
_refine_ls_shift/su_mean 0.000
_refine_ls_structure_factor_coef Fsqd
_refine_ls_weighting_details 'calc w=1/[\s^2^(Fo^2^)+(0.0001P)^2^+118.0839P] where P=(Fo^2^+2Fc^2^)/3'
_refine_ls_weighting_scheme calc
_refine_ls_wR_factor_gt 0.1606
_refine_ls_wR_factor_ref 0.1622
_reflns_number_gt 3853
_reflns_number_total 4342
_reflns_threshold_expression >2sigma(I)
_cod_data_source_file c3cc43299h.txt
_cod_data_source_block vol34
_cod_original_sg_symbol_H-M 'C 2/c'
_cod_database_code 7109568

loop_
_symmetry_equiv_pos_as_xyz
'x, y, z'
'-x, y, -z+1/2'
'x+1/2, y+1/2, z'
'-x+1/2, y+1/2, -z+1/2'
'-x, -y, -z'
'x, -y, z-1/2'
'-x+1/2, -y+1/2, -z'
'x+1/2, -y+1/2, z-1/2'

loop_
_atom_site_label
_atom_site_type_symbol
_atom_site_fract_x
_atom_site_fract_y
_atom_site_fract_z
_atom_site_U_iso_or_equiv
_atom_site_adp_type
_atom_site_occupancy
_atom_site_symmetry_multiplicity
_atom_site_calc_flag
_atom_site_refinement_flags
_atom_site_disorder_assembly
_atom_site_disorder_group
C1 C 0.1033(4) 0.7198(3) 0.7546(6) 0.0135(10) Uani 1 1 d . . .
C4 C 0.2599(5) 0.8031(3) 0.7541(7) 0.0167(12) Uani 1 1 d . . .
C2 C 0.1367(9) 0.7365(5) 0.6357(11) 0.022(2) Uani 0.70(2) 1 d P A 1
H2 H 0.1082 0.7198 0.5566 0.027 Uiso 0.70(2) 1 calc PR A 1
C3 C 0.2156(9) 0.7798(5) 0.6382(12) 0.026(3) Uani 0.70(2) 1 d P A 1
H3 H 0.2383 0.7929 0.5588 0.031 Uiso 0.70(2) 1 calc PR A 1
C5 C 0.2215(10) 0.7859(7) 0.8749(13) 0.029(3) Uani 0.70(2) 1 d P A 1
H5 H 0.2492 0.8029 0.9541 0.035 Uiso 0.70(2) 1 calc PR A 1
C6 C 0.1424(10) 0.7436(6) 0.8752(12) 0.029(3) Uani 0.70(2) 1 d P A 1
H6 H 0.1167 0.7317 0.9537 0.035 Uiso 0.70(2) 1 calc PR A 1
C2' C 0.1713(17) 0.7145(11) 0.660(2) 0.011(4) Uiso 0.30(2) 1 d P A 2
H2' H 0.1638 0.6834 0.5961 0.013 Uiso 0.30(2) 1 calc PR A 2
C3' C 0.2514(16) 0.7563(10) 0.662(2) 0.010(4) Uiso 0.30(2) 1 d P A 2
H3' H 0.2989 0.7525 0.6002 0.012 Uiso 0.30(2) 1 calc PR A 2
C5' C 0.195(2) 0.8092(16) 0.846(3) 0.027(6) Uiso 0.30(2) 1 d P A 2
H5' H 0.2046 0.8405 0.9094 0.032 Uiso 0.30(2) 1 calc PR A 2
C6' C 0.113(2) 0.7691(15) 0.848(3) 0.024(6) Uiso 0.30(2) 1 d P A 2
H6' H 0.0652 0.7745 0.9091 0.029 Uiso 0.30(2) 1 calc PR A 2
C7 C 0.3466(4) 0.8475(3) 0.7522(7) 0.0166(12) Uani 1 1 d . A .
C8 C 0.3628(4) 1.0173(3) 0.8044(6) 0.0130(10) Uani 1 1 d . . .
C9 C 0.2726(4) 1.0593(3) 0.7927(6) 0.0140(11) Uani 1 1 d . . .
C10 C 0.2384(5) 1.0820(3) 0.6681(7) 0.0176(12) Uani 1 1 d . . .
H10 H 0.2716 1.0718 0.5942 0.021 Uiso 1 1 calc R . .
C11 C 0.1540(5) 1.1201(3) 0.6559(7) 0.0190(12) Uani 1 1 d . . .
H11 H 0.1304 1.1358 0.5737 0.023 Uiso 1 1 calc R . .
C12 C 0.1051(4) 1.1346(3) 0.7678(7) 0.0155(11) Uani 1 1 d . . .
C13 C 0.1382(5) 1.1117(3) 0.8916(7) 0.0185(12) Uani 1 1 d . . .
H13 H 0.1045 1.1215 0.9652 0.022 Uiso 1 1 calc R . .
C14 C 0.2227(5) 1.0737(3) 0.9033(7) 0.0176(12) Uani 1 1 d . . .
H14 H 0.2460 1.0578 0.9856 0.021 Uiso 1 1 calc R . .
Cd1 Cd 0.51548(3) 0.926968(19) 0.91945(4) 0.00920(12) Uani 1 1 d . . .
O1 O 0.3851(3) 0.9906(2) 0.7035(5) 0.0161(9) Uani 1 1 d . . .
O2 O 0.4100(3) 1.0095(2) 0.9191(4) 0.0131(8) Uani 1 1 d . . .
O1W O -0.024(5) 0.963(3) 0.806(6) 0.29(5) Uiso 0.72(11) 1 d P . .
O3 O 0.3789(3) 0.8710(2) 0.8607(5) 0.0181(9) Uani 1 1 d . . .
O2W O 0.0000 0.898(5) 0.7500 0.32(7) Uiso 0.81(17) 2 d SP . .
O4 O 0.3802(4) 0.8568(2) 0.6406(5) 0.0201(10) Uani 1 1 d . . .
O5 O 0.0046(3) 0.6338(2) 0.8725(5) 0.0142(8) Uani 1 1 d . . .
O6 O 0.0045(4) 1.2183(2) 0.6280(6) 0.0231(10) Uani 1 1 d . . .
S1 S 0.0000 0.66852(9) 0.7500 0.0111(4) Uani 1 2 d S . .
S2 S 0.0000 1.18504(10) 0.7500 0.0170(4) Uani 1 2 d S . .
O3W O 0.036(4) 0.945(2) 0.915(5) 0.10(2) Uiso 0.31(5) 1 d P . .

loop_
_atom_site_aniso_label
_atom_site_aniso_U_11
_atom_site_aniso_U_22
_atom_site_aniso_U_33
_atom_site_aniso_U_23
_atom_site_aniso_U_13
_atom_site_aniso_U_12
C1 0.011(2) 0.011(2) 0.019(3) -0.001(2) 0.004(2) -0.002(2)
C4 0.011(2) 0.010(2) 0.029(3) 0.000(2) 0.002(2) -0.003(2)
C2 0.021(5) 0.021(5) 0.025(5) 0.000(4) 0.001(4) -0.009(4)
C3 0.022(5) 0.022(5) 0.035(6) 0.009(4) 0.005(4) -0.008(4)
C5 0.026(6) 0.030(7) 0.032(6) -0.014(5) 0.010(5) -0.019(5)
C6 0.033(6) 0.034(7) 0.022(5) -0.016(5) 0.017(5) -0.020(6)
C7 0.010(2) 0.009(2) 0.031(4) -0.001(2) 0.001(2) -0.0036(19)
C8 0.010(2) 0.012(2) 0.017(3) 0.003(2) 0.002(2) 0.0009(19)
C9 0.010(2) 0.013(3) 0.019(3) 0.001(2) 0.002(2) 0.0013(19)
C10 0.016(3) 0.021(3) 0.017(3) 0.006(2) 0.005(2) 0.003(2)
C11 0.017(3) 0.020(3) 0.020(3) 0.008(2) 0.004(2) 0.002(2)
C12 0.010(2) 0.012(3) 0.024(3) 0.004(2) 0.000(2) 0.001(2)
C13 0.016(3) 0.018(3) 0.023(3) -0.003(2) 0.006(2) 0.001(2)
C14 0.015(3) 0.018(3) 0.020(3) 0.000(2) 0.002(2) 0.001(2)
Cd1 0.00886(19) 0.00808(19) 0.0107(2) -0.00123(14) 0.00129(13) 0.00053(14)
O1 0.017(2) 0.014(2) 0.018(2) -0.0007(17) 0.0042(17) 0.0039(16)
O2 0.0132(19) 0.0120(19) 0.014(2) 0.0002(15) -0.0013(15) 0.0012(15)
O3 0.016(2) 0.012(2) 0.026(2) 0.0049(17) 0.0016(18) -0.0040(16)
O4 0.015(2) 0.013(2) 0.032(3) -0.0017(19) 0.0074(19) -0.0033(17)
O5 0.017(2) 0.0103(18) 0.016(2) 0.0036(15) 0.0024(16) 0.0006(15)
O6 0.019(2) 0.016(2) 0.034(3) 0.009(2) 0.002(2) 0.0009(18)
S1 0.0119(8) 0.0084(8) 0.0134(9) 0.000 0.0034(7) 0.000
S2 0.0117(9) 0.0110(9) 0.0284(12) 0.000 0.0015(8) 0.000

loop_
_atom_type_symbol
_atom_type_description
_atom_type_scat_dispersion_real
_atom_type_scat_dispersion_imag
_atom_type_scat_source
C C 0.0015 0.0009 'International Tables Vol C Tables 4.2.6.8 and 6.1.1.4'
H H 0.0000 0.0000 'International Tables Vol C Tables 4.2.6.8 and 6.1.1.4'
Cd Cd -1.4396 0.7832 'International Tables Vol C Tables 4.2.6.8 and 6.1.1.4'
O O 0.0056 0.0036 'International Tables Vol C Tables 4.2.6.8 and 6.1.1.4'
S S 0.0826 0.0763 'International Tables Vol C Tables 4.2.6.8 and 6.1.1.4'

loop_
_geom_angle_atom_site_label_1
_geom_angle_atom_site_label_2
_geom_angle_atom_site_label_3
_geom_angle
_geom_angle_site_symmetry_1
_geom_angle_site_symmetry_3
C2 C1 C2' 29.1(9) . .
C2 C1 C6 123.8(8) . .
C2' C1 C6 115.2(11) . .
C2 C1 C6' 112.2(13) . .
C2' C1 C6' 120.1(15) . .
C6 C1 C6' 29.6(11) . .
C2 C1 S1 117.0(6) . .
C2' C1 S1 119.3(9) . .
C6 C1 S1 119.1(6) . .
C6' C1 S1 120.4(12) . .
C5' C4 C3 112.4(15) . .
C5' C4 C3' 122.1(17) . .
C3 C4 C3' 30.5(9) . .
C5' C4 C5 27.8(12) . .
C3 C4 C5 119.2(8) . .
C3' C4 C5 112.7(10) . .
C5' C4 C7 119.6(15) . .
C3 C4 C7 119.9(7) . .
C3' C4 C7 118.3(10) . .
C5 C4 C7 120.9(7) . .
C1 C2 C3 117.3(9) . .
C4 C3 C2 121.8(10) . .
C6 C5 C4 120.2(10) . .
C1 C6 C5 117.7(10) . .
C1 C2' C3' 119.1(17) . .
C4 C3' C2' 119.8(17) . .
C4 C5' C6' 120(3) . .
C5' C6' C1 118(2) . .
O3 C7 O4 126.8(6) . .
O3 C7 C4 116.8(6) . .
O4 C7 C4 116.4(6) . .
O1 C8 O2 123.8(6) . .
O1 C8 C9 117.7(6) . .
O2 C8 C9 118.5(6) . .
C14 C9 C10 120.9(6) . .
C14 C9 C8 120.5(6) . .
C10 C9 C8 118.6(6) . .
C11 C10 C9 119.1(6) . .
C10 C11 C12 119.5(6) . .
C13 C12 C11 121.7(6) . .
C13 C12 S2 119.8(5) . .
C11 C12 S2 118.5(5) . .
C12 C13 C14 118.6(6) . .
C13 C14 C9 120.2(6) . .
O4 Cd1 O3 94.54(19) 2_656 .
O4 Cd1 O2 162.85(18) 2_656 .
O3 Cd1 O2 85.92(16) . .
O4 Cd1 O2 111.43(18) 2_656 5_677
O3 Cd1 O2 144.01(18) . 5_677
O2 Cd1 O2 76.41(17) . 5_677
O4 Cd1 O1 81.37(17) 2_656 2_656
O3 Cd1 O1 131.53(17) . 2_656
O2 Cd1 O1 85.51(16) . 2_656
O2 Cd1 O1 78.60(16) 5_677 2_656
O4 Cd1 O5 89.60(17) 2_656 7_567
O3 Cd1 O5 78.42(16) . 7_567
O2 Cd1 O5 107.24(15) . 7_567
O2 Cd1 O5 77.34(15) 5_677 7_567
O1 Cd1 O5 149.06(16) 2_656 7_567
O4 Cd1 Cd1 75.09(14) 2_656 2_656
O3 Cd1 Cd1 72.93(13) . 2_656
O2 Cd1 Cd1 88.73(11) . 2_656
O2 Cd1 Cd1 136.38(11) 5_677 2_656
O1 Cd1 Cd1 59.28(12) 2_656 2_656
O5 Cd1 Cd1 146.03(11) 7_567 2_656
C8 O1 Cd1 154.7(4) . 2_656
C8 O2 Cd1 111.1(4) . .
C8 O2 Cd1 135.8(4) . 5_677
Cd1 O2 Cd1 103.59(17) . 5_677
O1W O1W O3W 113(8) 2_556 .
O1W O1W O2W 64(2) 2_556 .
O3W O1W O2W 85(4) . .
C7 O3 Cd1 131.7(4) . .
O1W O2W O1W 52(5) . 2_556
C7 O4 Cd1 130.1(4) . 2_656
S1 O5 Cd1 171.5(3) . 7_567
O5 S1 O5 117.9(4) 2_556 .
O5 S1 C1 109.0(3) 2_556 2_556
O5 S1 C1 108.7(3) . 2_556
O5 S1 C1 108.7(3) 2_556 .
O5 S1 C1 109.0(3) . .
C1 S1 C1 102.6(4) 2_556 .
O6 S2 O6 120.2(5) 2_556 .
O6 S2 C12 107.5(3) 2_556 2_556
O6 S2 C12 108.1(3) . 2_556
O6 S2 C12 108.1(3) 2_556 .
O6 S2 C12 107.5(3) . .
C12 S2 C12 104.3(4) 2_556 .

loop_
_geom_bond_atom_site_label_1
_geom_bond_atom_site_label_2
_geom_bond_distance
_geom_bond_site_symmetry_2
C1 C2 1.370(12) .
C1 C2' 1.38(2) .
C1 C6 1.387(13) .
C1 C6' 1.42(3) .
C1 S1 1.762(6) .
C4 C5' 1.33(3) .
C4 C3 1.365(14) .
C4 C3' 1.37(2) .
C4 C5 1.419(14) .
C4 C7 1.501(8) .
C2 C3 1.404(13) .
C5 C6 1.393(14) .
C2' C3' 1.40(3) .
C5' C6' 1.40(4) .
C7 O3 1.254(8) .
C7 O4 1.270(9) .
C8 O1 1.233(8) .
C8 O2 1.286(7) .
C8 C9 1.500(8) .
C9 C14 1.390(9) .
C9 C10 1.395(9) .
C10 C11 1.388(9) .
C11 C12 1.394(9) .
C12 C13 1.386(9) .
C12 S2 1.770(6) .
C13 C14 1.389(9) .
Cd1 O4 2.175(5) 2_656
Cd1 O3 2.220(5) .
Cd1 O2 2.264(4) .
Cd1 O2 2.293(4) 5_677
Cd1 O1 2.341(5) 2_656
Cd1 O5 2.518(4) 7_567
Cd1 Cd1 3.4296(9) 2_656
O1 Cd1 2.341(4) 2_656
O2 Cd1 2.293(4) 5_677
O1W O1W 1.36(10) 2_556
O1W O3W 1.37(7) .
O1W O2W 1.56(7) .
O2W O1W 1.56(7) 2_556
O4 Cd1 2.175(5) 2_656
O5 S1 1.447(4) .
O5 Cd1 2.518(4) 7_567
O6 S2 1.436(5) .
S1 O5 1.447(4) 2_556
S1 C1 1.762(6) 2_556
S2 O6 1.436(5) 2_556
S2 C12 1.770(6) 2_556
